data_7105648
loop_
_publ_author_name
'Preihs, Christian'
'Arambula, Jonathan F.'
'Lynch, Vincent M.'
'Siddik, Zahid H.'
'Sessler, Jonathan L.'

_publ_section_title
;
 Bismuth- and lead-texaphyrin complexes: towards potential \a-core
 emitters for radiotherapy.
;
_journal_issue 42
_journal_name_full 'Chemical communications (Cambridge, England)'
_journal_page_first 7900
_journal_page_last 7902
_journal_paper_doi 10.1039/c0cc03528a
_journal_volume 46
_journal_year 2010
_chemical_formula_moiety 'C36 H42 N5 O4, N O3, Bi, C H4 O, 2 H2 O, 1/2 O'
_chemical_formula_sum 'C74 H100 Bi2 N12 O21'
_chemical_formula_weight 1911.62
_chemical_name_systematic
;
?
;
_space_group_IT_number 2
_symmetry_cell_setting triclinic
_symmetry_space_group_name_Hall '-P 1'
_symmetry_space_group_name_H-M 'P -1'
_atom_sites_solution_hydrogens geom
_atom_sites_solution_primary direct
_atom_sites_solution_secondary difmap
_audit_creation_method SHELXL-97
_cell_angle_alpha 75.646(3)
_cell_angle_beta 74.471(3)
_cell_angle_gamma 88.263(2)
_cell_formula_units_Z 1
_cell_length_a 10.9258(8)
_cell_length_b 12.9230(10)
_cell_length_c 15.3223(15)
_cell_measurement_reflns_used 16942
_cell_measurement_temperature 100(2)
_cell_measurement_theta_max 27.5
_cell_measurement_theta_min 3.0
_cell_volume 2017.9(3)
_computing_cell_refinement 'CrystalClear (Rigaku Inc., 2008)'
_computing_data_collection 'CrystalClear (Rigaku Inc., 2008)'
_computing_data_reduction 'CrystalClear (Rigaku Inc., 2008)'
_computing_molecular_graphics 'XP SHELXTL/PC, Siemens Analytical'
_computing_structure_refinement 'XL SHELXTL/PC, Siemens Analytical'
_computing_structure_solution
;

SIR97 - Altomare A., Burla M.C., Camalli M., Cascarano G.L., Giacovazzo C.,
Guagliardi A., Moliterni A.G.G., Polidori G.,Spagna R.
;
_diffrn_ambient_temperature 100(2)
_diffrn_measured_fraction_theta_full 0.994
_diffrn_measured_fraction_theta_max 0.994
_diffrn_measurement_device_type 'Rigaku AFC12 Saturn 724+'
_diffrn_measurement_method \w-scans
_diffrn_radiation_monochromator graphite
_diffrn_radiation_source 'fine-focus sealed tube'
_diffrn_radiation_type MoK\a
_diffrn_radiation_wavelength 0.71069
_diffrn_reflns_av_R_equivalents 0.0405
_diffrn_reflns_av_sigmaI/netI 0.0594
_diffrn_reflns_limit_h_max 12
_diffrn_reflns_limit_h_min -14
_diffrn_reflns_limit_k_max 16
_diffrn_reflns_limit_k_min -10
_diffrn_reflns_limit_l_max 19
_diffrn_reflns_limit_l_min -19
_diffrn_reflns_number 16942
_diffrn_reflns_theta_full 27.48
_diffrn_reflns_theta_max 27.48
_diffrn_reflns_theta_min 3.08
_exptl_absorpt_coefficient_mu 4.432
_exptl_absorpt_correction_T_max 0.84
_exptl_absorpt_correction_T_min 0.66
_exptl_absorpt_correction_type multi-scan
_exptl_absorpt_process_details
;
Abscor. T. Higashi (2001). The Rigaku Corporation, Tokyo, Japan.
;
_exptl_crystal_colour black
_exptl_crystal_density_diffrn 1.573
_exptl_crystal_density_method 'not measured'
_exptl_crystal_description prism
_exptl_crystal_F_000 962
_exptl_crystal_size_max 0.18
_exptl_crystal_size_mid 0.13
_exptl_crystal_size_min 0.04
_refine_diff_density_max 1.893
_refine_diff_density_min -2.670
_refine_diff_density_rms 0.155
_refine_ls_extinction_method none
_refine_ls_goodness_of_fit_ref 1.094
_refine_ls_hydrogen_treatment constr
_refine_ls_matrix_type full
_refine_ls_number_parameters 479
_refine_ls_number_reflns 9198
_refine_ls_number_restraints 41
_refine_ls_restrained_S_all 1.115
_refine_ls_R_factor_all 0.0557
_refine_ls_R_factor_gt 0.0479
_refine_ls_shift/su_max 0.029
_refine_ls_shift/su_mean 0.001
_refine_ls_structure_factor_coef Fsqd
_refine_ls_weighting_details 'calc w=1/[\s^2^(Fo^2^)+(0.0789P)^2^+0.8963P] where P=(Fo^2^+2Fc^2^)/3'
_refine_ls_weighting_scheme calc
_refine_ls_wR_factor_gt 0.1288
_refine_ls_wR_factor_ref 0.1341
_reflns_number_gt 7934
_reflns_number_total 9198
_reflns_threshold_expression >2sigma(I)
_cod_data_source_file C0CC03528A.TXT
_cod_data_source_block shelxl
_cod_depositor_comments
;
The following automatic conversions were performed:
'_symmetry_cell_setting' value 'Triclinic' changed to 'triclinic'
according to '/home/saulius/struct/CIF-dictionaries/cif_core.dic'
dictionary named 'cif_core.dic' version 2.4.1 from 2010-06-29.

Automatic conversion script
Id: cif_fix_enum 1527 2010-12-29 10:47:43Z saulius 

 Adding full bibliography for 7105648.cif.
;
_cod_original_sg_symbol_H-M P-1
_cod_database_code 7105648

loop_
_symmetry_equiv_pos_as_xyz
'x, y, z'
'-x, -y, -z'

loop_
_atom_site_label
_atom_site_type_symbol
_atom_site_fract_x
_atom_site_fract_y
_atom_site_fract_z
_atom_site_U_iso_or_equiv
_atom_site_adp_type
_atom_site_occupancy
_atom_site_symmetry_multiplicity
_atom_site_calc_flag
_atom_site_refinement_flags
_atom_site_disorder_assembly
_atom_site_disorder_group
Bi1 Bi 0.596089(19) 0.595179(16) 0.064200(14) 0.03339(9) Uani 1 1 d . . .
O1W O 0.5000 0.5000 0.0000 0.0465(16) Uani 1 2 d S . .
O1A O 0.5872(6) 0.7117(7) 0.1955(5) 0.112(3) Uani 1 1 d . . .
H1A H 0.6569 0.7464 0.1783 0.168 Uiso 1 1 d R . .
C2A C 0.5195(8) 0.7201(8) 0.2860(6) 0.072(2) Uani 1 1 d . . .
H2A1 H 0.5796 0.7339 0.3196 0.107 Uiso 1 1 calc R . .
H2A2 H 0.4709 0.6531 0.3204 0.107 Uiso 1 1 calc R . .
H2A3 H 0.4612 0.7790 0.2808 0.107 Uiso 1 1 calc R . .
O1B O 0.8522(5) 0.6881(6) 0.0461(4) 0.082(2) Uani 1 1 d . . .
O2B O 0.9885(5) 0.7369(5) 0.1043(4) 0.0616(14) Uani 1 1 d . . .
N1B N 0.8863(6) 0.7445(6) 0.0901(4) 0.0551(16) Uani 1 1 d . . .
O3B O 0.8127(7) 0.8128(6) 0.1252(6) 0.095(2) Uani 1 1 d . . .
O1 O 1.0408(5) 0.7402(4) -0.3842(3) 0.0517(11) Uani 1 1 d . . .
O2 O 1.1378(4) 0.5692(4) -0.3116(3) 0.0433(10) Uani 1 1 d . . .
O4 O 0.0918(10) 0.9850(8) 0.2178(6) 0.127(3) Uani 1 1 d . . .
H4 H 0.0328 0.9453 0.2171 0.190 Uiso 1 1 d R . .
N1 N 0.3984(5) 0.5481(4) 0.1884(3) 0.0339(10) Uani 1 1 d . . .
N2 N 0.4563(5) 0.7207(4) 0.0094(3) 0.0372(11) Uani 1 1 d . . .
N3 N 0.6771(5) 0.6867(4) -0.1076(3) 0.0376(11) Uani 1 1 d . . .
N4 N 0.7803(4) 0.5094(4) -0.0308(3) 0.0342(10) Uani 1 1 d . . .
N5 N 0.6274(4) 0.4180(4) 0.1419(3) 0.0328(10) Uani 1 1 d . . .
C1 C 0.3779(5) 0.4645(5) 0.2677(4) 0.0343(12) Uani 1 1 d . . .
C2 C 0.2587(5) 0.4763(5) 0.3345(4) 0.0382(13) Uani 1 1 d . . .
C3 C 0.2091(6) 0.5679(5) 0.2959(4) 0.0401(13) Uani 1 1 d . . .
C4 C 0.2959(5) 0.6120(5) 0.2051(4) 0.0347(12) Uani 1 1 d . . .
C5 C 0.2760(6) 0.7093(5) 0.1455(4) 0.0389(13) Uani 1 1 d . . .
H5 H 0.2030 0.7456 0.1701 0.047 Uiso 1 1 calc R . .
C6 C 0.3471(6) 0.7595(5) 0.0568(5) 0.0396(14) Uani 1 1 d . . .
C7 C 0.3221(6) 0.8616(5) -0.0022(5) 0.0419(14) Uani 1 1 d . . .
C8 C 0.4175(6) 0.8808(5) -0.0841(5) 0.0421(14) Uani 1 1 d . . .
C9 C 0.4993(6) 0.7908(5) -0.0743(5) 0.0405(13) Uani 1 1 d . . .
C10 C 0.6150(6) 0.7708(5) -0.1371(4) 0.0403(13) Uani 1 1 d . . .
H10 H 0.6458 0.8166 -0.1979 0.048 Uiso 1 1 calc R . .
C11 C 0.7927(6) 0.6590(5) -0.1602(4) 0.0361(12) Uani 1 1 d . . .
C12 C 0.8561(6) 0.7208(5) -0.2505(4) 0.0395(13) Uani 1 1 d . . .
H12 H 0.8202 0.7842 -0.2782 0.047 Uiso 1 1 calc R . .
C13 C 0.9705(6) 0.6881(5) -0.2982(4) 0.0408(13) Uani 1 1 d . . .
C14 C 1.0251(6) 0.5933(5) -0.2571(4) 0.0380(13) Uani 1 1 d . . .
C15 C 0.9651(5) 0.5338(5) -0.1690(4) 0.0360(12) Uani 1 1 d . . .
H15 H 1.0033 0.4716 -0.1416 0.043 Uiso 1 1 calc R . .
C16 C 0.8462(5) 0.5646(5) -0.1181(4) 0.0325(11) Uani 1 1 d . . .
C17 C 0.8147(5) 0.4170(5) 0.0163(4) 0.0363(12) Uani 1 1 d . . .
H17 H 0.8894 0.3836 -0.0100 0.044 Uiso 1 1 calc R . .
C18 C 0.7360(5) 0.3705(5) 0.1070(4) 0.0348(12) Uani 1 1 d . . .
C19 C 0.7523(6) 0.2731(5) 0.1726(4) 0.0387(13) Uani 1 1 d . . .
C20 C 0.6462(6) 0.2624(5) 0.2485(4) 0.0404(13) Uani 1 1 d . . .
C21 C 0.5709(5) 0.3532(5) 0.2279(4) 0.0357(12) Uani 1 1 d . . .
C22 C 0.4548(5) 0.3765(5) 0.2847(4) 0.0340(12) Uani 1 1 d . . .
H22 H 0.4238 0.3256 0.3429 0.041 Uiso 1 1 calc R . .
C23 C 0.2068(6) 0.4026(6) 0.4283(4) 0.0467(15) Uani 1 1 d . . .
H23A H 0.2248 0.3282 0.4239 0.056 Uiso 1 1 calc R . .
H23B H 0.1134 0.4083 0.4474 0.056 Uiso 1 1 calc R . .
C24 C 0.2622(8) 0.4253(7) 0.5044(5) 0.0590(19) Uani 1 1 d . . .
H24A H 0.3546 0.4189 0.4865 0.089 Uiso 1 1 calc R . .
H24B H 0.2251 0.3737 0.5640 0.089 Uiso 1 1 calc R . .
H24C H 0.2420 0.4979 0.5110 0.089 Uiso 1 1 calc R . .
C25 C 0.0876(6) 0.6181(6) 0.3357(5) 0.0470(15) Uani 1 1 d . . .
H25A H 0.0281 0.5621 0.3823 0.056 Uiso 1 1 calc R . .
H25B H 0.0474 0.6499 0.2849 0.056 Uiso 1 1 calc R . .
C26 C 0.1110(8) 0.7045(6) 0.3821(5) 0.0560(18) Uani 1 1 d . . .
H26A H 0.1630 0.6763 0.4253 0.084 Uiso 1 1 calc R . .
H26B H 0.0295 0.7261 0.4169 0.084 Uiso 1 1 calc R . .
H26C H 0.1557 0.7665 0.3341 0.084 Uiso 1 1 calc R . .
C27 C 0.2155(6) 0.9313(5) 0.0253(6) 0.0490(16) Uani 1 1 d . . .
H27A H 0.1418 0.8861 0.0687 0.059 Uiso 1 1 calc R . .
H27B H 0.1897 0.9695 -0.0311 0.059 Uiso 1 1 calc R . .
C28 C 0.2507(7) 1.0142(6) 0.0731(6) 0.0538(18) Uani 1 1 d . . .
H28A H 0.3052 0.9806 0.1137 0.065 Uiso 1 1 calc R . .
H28B H 0.3004 1.0746 0.0245 0.065 Uiso 1 1 calc R . .
C29 C 0.1361(9) 1.0564(7) 0.1308(6) 0.069(2) Uani 1 1 d . . .
H29A H 0.1585 1.1263 0.1391 0.083 Uiso 1 1 calc R . .
H29B H 0.0683 1.0672 0.0979 0.083 Uiso 1 1 calc R . .
C30 C 0.4341(8) 0.9748(6) -0.1650(6) 0.062(2) Uani 1 1 d . . .
H30A H 0.3507 1.0023 -0.1692 0.093 Uiso 1 1 calc R . .
H30B H 0.4768 0.9538 -0.2226 0.093 Uiso 1 1 calc R . .
H30C H 0.4857 1.0307 -0.1569 0.093 Uiso 1 1 calc R . .
C31 C 0.9996(8) 0.8432(6) -0.4256(5) 0.0603(19) Uani 1 1 d . . .
H31A H 0.9170 0.8346 -0.4372 0.091 Uiso 1 1 calc R . .
H31B H 1.0621 0.8752 -0.4849 0.091 Uiso 1 1 calc R . .
H31C H 0.9917 0.8898 -0.3829 0.091 Uiso 1 1 calc R . .
C32 C 1.2020(6) 0.4810(6) -0.2721(4) 0.0472(15) Uani 1 1 d . . .
H32A H 1.2104 0.4879 -0.2117 0.071 Uiso 1 1 calc R . .
H32B H 1.2867 0.4791 -0.3143 0.071 Uiso 1 1 calc R . .
H32C H 1.1535 0.4148 -0.2630 0.071 Uiso 1 1 calc R . .
C33 C 0.8622(6) 0.2012(5) 0.1563(5) 0.0454(15) Uani 1 1 d . . .
H33A H 0.9422 0.2428 0.1403 0.068 Uiso 1 1 calc R . .
H33B H 0.8602 0.1696 0.1047 0.068 Uiso 1 1 calc R . .
H33C H 0.8561 0.1441 0.2132 0.068 Uiso 1 1 calc R . .
C34 C 0.6168(8) 0.1756(6) 0.3401(5) 0.064(2) Uani 1 1 d DU . .
H34A H 0.6728 0.1152 0.3313 0.077 Uiso 1 1 calc R . .
H34B H 0.5279 0.1487 0.3546 0.077 Uiso 1 1 calc R . .
C35 C 0.6341(11) 0.2127(8) 0.4249(6) 0.105(3) Uani 1 1 d DU . .
H35A H 0.7247 0.2334 0.4132 0.126 Uiso 1 1 calc R . .
H35B H 0.5839 0.2769 0.4308 0.126 Uiso 1 1 calc R . .
C36 C 0.5942(13) 0.1291(9) 0.5146(6) 0.166(5) Uani 1 1 d DU . .
H36A H 0.5740 0.1636 0.5675 0.199 Uiso 1 1 calc R . .
H36B H 0.5163 0.0906 0.5164 0.199 Uiso 1 1 calc R . .
O3 O 0.6932(13) 0.0537(9) 0.5249(6) 0.270(8) Uani 1 1 d RDU . .
H3 H 0.6773 -0.0015 0.5096 0.406 Uiso 1 1 d R . .

loop_
_atom_site_aniso_label
_atom_site_aniso_U_11
_atom_site_aniso_U_22
_atom_site_aniso_U_33
_atom_site_aniso_U_23
_atom_site_aniso_U_13
_atom_site_aniso_U_12
Bi1 0.03219(13) 0.03892(14) 0.03671(13) -0.01943(9) -0.01387(9) 0.01074(9)
O1W 0.034(3) 0.068(4) 0.052(4) -0.041(3) -0.012(3) -0.005(3)
O1A 0.071(4) 0.167(8) 0.111(5) -0.110(6) 0.029(4) -0.037(5)
C2A 0.057(5) 0.103(7) 0.070(5) -0.057(5) -0.010(4) 0.001(5)
O1B 0.047(3) 0.143(6) 0.058(3) -0.032(4) -0.007(3) -0.030(4)
O2B 0.046(3) 0.062(3) 0.083(4) -0.033(3) -0.014(3) 0.006(3)
N1B 0.038(3) 0.069(4) 0.049(3) -0.013(3) 0.000(3) 0.016(3)
O3B 0.061(4) 0.078(4) 0.144(7) -0.033(5) -0.020(4) 0.032(3)
O1 0.051(3) 0.055(3) 0.041(2) -0.014(2) 0.001(2) 0.002(2)
O2 0.034(2) 0.055(3) 0.040(2) -0.022(2) -0.0002(18) 0.003(2)
O4 0.132(8) 0.127(8) 0.094(6) -0.017(5) 0.005(6) 0.026(6)
N1 0.033(2) 0.038(2) 0.040(2) -0.023(2) -0.014(2) 0.012(2)
N2 0.038(3) 0.040(3) 0.040(2) -0.021(2) -0.013(2) 0.018(2)
N3 0.037(3) 0.045(3) 0.041(3) -0.024(2) -0.018(2) 0.016(2)
N4 0.025(2) 0.046(3) 0.035(2) -0.018(2) -0.0081(19) 0.012(2)
N5 0.025(2) 0.043(3) 0.033(2) -0.017(2) -0.0079(18) 0.013(2)
C1 0.030(3) 0.046(3) 0.035(3) -0.025(2) -0.009(2) 0.008(2)
C2 0.024(3) 0.058(4) 0.038(3) -0.027(3) -0.005(2) 0.004(3)
C3 0.029(3) 0.054(4) 0.045(3) -0.031(3) -0.006(2) 0.008(3)
C4 0.026(3) 0.046(3) 0.041(3) -0.027(3) -0.009(2) 0.010(2)
C5 0.030(3) 0.051(3) 0.048(3) -0.032(3) -0.014(2) 0.017(3)
C6 0.035(3) 0.046(3) 0.053(3) -0.032(3) -0.022(3) 0.020(3)
C7 0.039(3) 0.037(3) 0.062(4) -0.023(3) -0.025(3) 0.019(3)
C8 0.036(3) 0.038(3) 0.060(4) -0.018(3) -0.023(3) 0.014(3)
C9 0.039(3) 0.042(3) 0.050(3) -0.020(3) -0.020(3) 0.016(3)
C10 0.043(3) 0.043(3) 0.039(3) -0.017(3) -0.013(3) 0.013(3)
C11 0.034(3) 0.041(3) 0.041(3) -0.022(3) -0.013(2) 0.012(2)
C12 0.040(3) 0.041(3) 0.042(3) -0.017(3) -0.012(3) 0.005(3)
C13 0.043(3) 0.044(3) 0.038(3) -0.019(3) -0.007(3) 0.000(3)
C14 0.028(3) 0.050(3) 0.040(3) -0.023(3) -0.006(2) 0.004(2)
C15 0.025(3) 0.047(3) 0.042(3) -0.023(3) -0.009(2) 0.008(2)
C16 0.026(3) 0.042(3) 0.032(3) -0.016(2) -0.006(2) 0.004(2)
C17 0.028(3) 0.045(3) 0.043(3) -0.023(3) -0.010(2) 0.014(2)
C18 0.028(3) 0.039(3) 0.042(3) -0.018(2) -0.010(2) 0.015(2)
C19 0.036(3) 0.041(3) 0.044(3) -0.016(3) -0.016(3) 0.015(3)
C20 0.035(3) 0.042(3) 0.046(3) -0.015(3) -0.011(3) 0.013(3)
C21 0.030(3) 0.045(3) 0.038(3) -0.018(3) -0.013(2) 0.009(2)
C22 0.027(3) 0.049(3) 0.030(2) -0.018(2) -0.007(2) 0.007(2)
C23 0.035(3) 0.064(4) 0.042(3) -0.024(3) -0.003(3) 0.006(3)
C24 0.060(5) 0.080(5) 0.041(3) -0.029(4) -0.008(3) 0.010(4)
C25 0.033(3) 0.063(4) 0.050(3) -0.031(3) -0.005(3) 0.012(3)
C26 0.058(4) 0.058(4) 0.059(4) -0.036(4) -0.008(3) 0.022(4)
C27 0.034(3) 0.045(3) 0.077(5) -0.024(3) -0.025(3) 0.018(3)
C28 0.042(4) 0.052(4) 0.079(5) -0.038(4) -0.017(3) 0.017(3)
C29 0.063(5) 0.069(5) 0.070(5) -0.032(4) 0.000(4) 0.026(4)
C30 0.053(4) 0.041(4) 0.086(6) -0.004(4) -0.018(4) 0.014(3)
C31 0.068(5) 0.054(4) 0.049(4) -0.010(3) -0.002(4) 0.000(4)
C32 0.033(3) 0.072(4) 0.042(3) -0.030(3) -0.004(3) 0.008(3)
C33 0.037(3) 0.047(3) 0.054(4) -0.018(3) -0.012(3) 0.021(3)
C34 0.051(4) 0.062(4) 0.061(4) 0.004(4) -0.004(3) 0.016(4)
C35 0.089(5) 0.116(6) 0.092(5) 0.023(4) -0.039(4) 0.000(5)
C36 0.151(7) 0.161(7) 0.169(7) -0.008(6) -0.047(6) 0.013(6)
O3 0.256(10) 0.261(11) 0.280(10) -0.042(8) -0.072(8) 0.018(8)

loop_
_atom_type_symbol
_atom_type_description
_atom_type_scat_dispersion_real
_atom_type_scat_dispersion_imag
_atom_type_scat_source
C C 0.0033 0.0016 'International Tables Vol C Tables 4.2.6.8 and 6.1.1.4'
H H 0.0000 0.0000 'International Tables Vol C Tables 4.2.6.8 and 6.1.1.4'
N N 0.0061 0.0033 'International Tables Vol C Tables 4.2.6.8 and 6.1.1.4'
O O 0.0106 0.0060 'International Tables Vol C Tables 4.2.6.8 and 6.1.1.4'
Bi Bi -4.1077 10.2566 'International Tables Vol C Tables 4.2.6.8 and 6.1.1.4'

loop_
_geom_angle_atom_site_label_1
_geom_angle_atom_site_label_2
_geom_angle_atom_site_label_3
_geom_angle
_geom_angle_site_symmetry_1
_geom_angle_site_symmetry_3
_geom_angle_publ_flag
O1W Bi1 N2 79.53(12) . . ?
O1W Bi1 N5 77.57(11) . . ?
N2 Bi1 N5 148.07(18) . . ?
O1W Bi1 N1 80.93(10) . . ?
N2 Bi1 N1 77.58(17) . . ?
N5 Bi1 N1 77.09(16) . . ?
O1W Bi1 N3 77.96(11) . . ?
N2 Bi1 N3 66.83(16) . . ?
N5 Bi1 N3 128.30(15) . . ?
N1 Bi1 N3 141.18(16) . . ?
O1W Bi1 N4 77.22(11) . . ?
N2 Bi1 N4 128.26(16) . . ?
N5 Bi1 N4 67.08(16) . . ?
N1 Bi1 N4 141.13(16) . . ?
N3 Bi1 N4 63.44(15) . . ?
Bi1 O1W Bi1 180.000(8) 2_665 . ?
C2A O1A H1A 110.0 . . ?
O1A C2A H2A1 109.5 . . ?
O1A C2A H2A2 109.5 . . ?
H2A1 C2A H2A2 109.5 . . ?
O1A C2A H2A3 109.5 . . ?
H2A1 C2A H2A3 109.5 . . ?
H2A2 C2A H2A3 109.5 . . ?
O2B N1B O1B 121.2(7) . . ?
O2B N1B O3B 116.4(8) . . ?
O1B N1B O3B 122.3(7) . . ?
C13 O1 C31 117.4(5) . . ?
C14 O2 C32 117.7(5) . . ?
C29 O4 H4 110.0 . . ?
C4 N1 C1 105.2(5) . . ?
C4 N1 Bi1 126.5(4) . . ?
C1 N1 Bi1 126.7(4) . . ?
C9 N2 C6 107.6(5) . . ?
C9 N2 Bi1 118.7(4) . . ?
C6 N2 Bi1 130.7(4) . . ?
C10 N3 C11 123.7(6) . . ?
C10 N3 Bi1 115.2(4) . . ?
C11 N3 Bi1 120.1(4) . . ?
C17 N4 C16 124.7(5) . . ?
C17 N4 Bi1 114.7(4) . . ?
C16 N4 Bi1 120.0(4) . . ?
C18 N5 C21 106.4(5) . . ?
C18 N5 Bi1 118.6(4) . . ?
C21 N5 Bi1 133.8(4) . . ?
N1 C1 C22 127.5(5) . . ?
N1 C1 C2 110.3(5) . . ?
C22 C1 C2 122.2(6) . . ?
C3 C2 C1 106.7(5) . . ?
C3 C2 C23 127.8(5) . . ?
C1 C2 C23 125.4(6) . . ?
C2 C3 C4 106.9(5) . . ?
C2 C3 C25 128.7(6) . . ?
C4 C3 C25 124.4(6) . . ?
N1 C4 C5 126.5(5) . . ?
N1 C4 C3 110.8(5) . . ?
C5 C4 C3 122.7(5) . . ?
C6 C5 C4 129.4(5) . . ?
C6 C5 H5 115.3 . . ?
C4 C5 H5 115.3 . . ?
N2 C6 C5 124.3(6) . . ?
N2 C6 C7 108.5(6) . . ?
C5 C6 C7 127.1(5) . . ?
C8 C7 C6 107.1(5) . . ?
C8 C7 C27 127.6(6) . . ?
C6 C7 C27 125.3(6) . . ?
C7 C8 C9 105.7(6) . . ?
C7 C8 C30 127.1(6) . . ?
C9 C8 C30 127.3(6) . . ?
N2 C9 C10 119.2(5) . . ?
N2 C9 C8 111.1(6) . . ?
C10 C9 C8 129.7(6) . . ?
N3 C10 C9 117.4(6) . . ?
N3 C10 H10 121.3 . . ?
C9 C10 H10 121.3 . . ?
N3 C11 C16 116.4(5) . . ?
N3 C11 C12 122.9(5) . . ?
C16 C11 C12 120.6(5) . . ?
C13 C12 C11 119.5(6) . . ?
C13 C12 H12 120.3 . . ?
C11 C12 H12 120.3 . . ?
O1 C13 C12 125.2(6) . . ?
O1 C13 C14 114.2(5) . . ?
C12 C13 C14 120.6(6) . . ?
C15 C14 O2 124.8(6) . . ?
C15 C14 C13 120.3(5) . . ?
O2 C14 C13 114.9(5) . . ?
C14 C15 C16 120.7(6) . . ?
C14 C15 H15 119.7 . . ?
C16 C15 H15 119.7 . . ?
N4 C16 C11 117.4(5) . . ?
N4 C16 C15 124.2(5) . . ?
C11 C16 C15 118.3(5) . . ?
N4 C17 C18 117.6(5) . . ?
N4 C17 H17 121.2 . . ?
C18 C17 H17 121.2 . . ?
N5 C18 C17 120.1(5) . . ?
N5 C18 C19 111.1(5) . . ?
C17 C18 C19 128.8(5) . . ?
C20 C19 C18 105.3(5) . . ?
C20 C19 C33 129.8(6) . . ?
C18 C19 C33 124.9(6) . . ?
C19 C20 C21 106.9(5) . . ?
C19 C20 C34 127.7(6) . . ?
C21 C20 C34 125.3(6) . . ?
N5 C21 C22 122.5(5) . . ?
N5 C21 C20 110.4(5) . . ?
C22 C21 C20 127.2(6) . . ?
C21 C22 C1 129.2(6) . . ?
C21 C22 H22 115.4 . . ?
C1 C22 H22 115.4 . . ?
C2 C23 C24 113.6(6) . . ?
C2 C23 H23A 108.8 . . ?
C24 C23 H23A 108.8 . . ?
C2 C23 H23B 108.8 . . ?
C24 C23 H23B 108.8 . . ?
H23A C23 H23B 107.7 . . ?
C23 C24 H24A 109.5 . . ?
C23 C24 H24B 109.5 . . ?
H24A C24 H24B 109.5 . . ?
C23 C24 H24C 109.5 . . ?
H24A C24 H24C 109.5 . . ?
H24B C24 H24C 109.5 . . ?
C3 C25 C26 111.7(5) . . ?
C3 C25 H25A 109.3 . . ?
C26 C25 H25A 109.3 . . ?
C3 C25 H25B 109.3 . . ?
C26 C25 H25B 109.3 . . ?
H25A C25 H25B 107.9 . . ?
C25 C26 H26A 109.5 . . ?
C25 C26 H26B 109.5 . . ?
H26A C26 H26B 109.5 . . ?
C25 C26 H26C 109.5 . . ?
H26A C26 H26C 109.5 . . ?
H26B C26 H26C 109.5 . . ?
C7 C27 C28 112.7(5) . . ?
C7 C27 H27A 109.0 . . ?
C28 C27 H27A 109.0 . . ?
C7 C27 H27B 109.0 . . ?
C28 C27 H27B 109.0 . . ?
H27A C27 H27B 107.8 . . ?
C29 C28 C27 112.6(7) . . ?
C29 C28 H28A 109.1 . . ?
C27 C28 H28A 109.1 . . ?
C29 C28 H28B 109.1 . . ?
C27 C28 H28B 109.1 . . ?
H28A C28 H28B 107.8 . . ?
O4 C29 C28 110.4(8) . . ?
O4 C29 H29A 109.6 . . ?
C28 C29 H29A 109.6 . . ?
O4 C29 H29B 109.6 . . ?
C28 C29 H29B 109.6 . . ?
H29A C29 H29B 108.1 . . ?
C8 C30 H30A 109.5 . . ?
C8 C30 H30B 109.5 . . ?
H30A C30 H30B 109.5 . . ?
C8 C30 H30C 109.5 . . ?
H30A C30 H30C 109.5 . . ?
H30B C30 H30C 109.5 . . ?
O1 C31 H31A 109.5 . . ?
O1 C31 H31B 109.5 . . ?
H31A C31 H31B 109.5 . . ?
O1 C31 H31C 109.5 . . ?
H31A C31 H31C 109.5 . . ?
H31B C31 H31C 109.5 . . ?
O2 C32 H32A 109.5 . . ?
O2 C32 H32B 109.5 . . ?
H32A C32 H32B 109.5 . . ?
O2 C32 H32C 109.5 . . ?
H32A C32 H32C 109.5 . . ?
H32B C32 H32C 109.5 . . ?
C19 C33 H33A 109.5 . . ?
C19 C33 H33B 109.5 . . ?
H33A C33 H33B 109.5 . . ?
C19 C33 H33C 109.5 . . ?
H33A C33 H33C 109.5 . . ?
H33B C33 H33C 109.5 . . ?
C20 C34 C35 114.4(7) . . ?
C20 C34 H34A 108.7 . . ?
C35 C34 H34A 108.6 . . ?
C20 C34 H34B 108.7 . . ?
C35 C34 H34B 108.7 . . ?
H34A C34 H34B 107.6 . . ?
C36 C35 C34 113.1(7) . . ?
C36 C35 H35A 109.0 . . ?
C34 C35 H35A 109.0 . . ?
C36 C35 H35B 109.0 . . ?
C34 C35 H35B 109.0 . . ?
H35A C35 H35B 107.8 . . ?
O3 C36 C35 111.2(6) . . ?
O3 C36 H36A 109.4 . . ?
C35 C36 H36A 109.4 . . ?
O3 C36 H36B 109.4 . . ?
C35 C36 H36B 109.4 . . ?
H36A C36 H36B 108.0 . . ?
C36 O3 H3 109.5 . . ?

loop_
_geom_bond_atom_site_label_1
_geom_bond_atom_site_label_2
_geom_bond_distance
_geom_bond_site_symmetry_2
_geom_bond_publ_flag
Bi1 O1W 2.1941(2) . ?
Bi1 N2 2.352(5) . ?
Bi1 N5 2.366(5) . ?
Bi1 N1 2.442(5) . ?
Bi1 N3 2.527(5) . ?
Bi1 N4 2.548(4) . ?
O1W Bi1 2.1941(2) 2_665 ?
O1A C2A 1.415(9) . ?
O1A H1A 0.8400 . ?
C2A H2A1 0.9800 . ?
C2A H2A2 0.9800 . ?
C2A H2A3 0.9800 . ?
O1B N1B 1.232(9) . ?
O2B N1B 1.190(8) . ?
N1B O3B 1.294(9) . ?
O1 C13 1.353(8) . ?
O1 C31 1.440(9) . ?
O2 C14 1.366(7) . ?
O2 C32 1.412(8) . ?
O4 C29 1.391(12) . ?
O4 H4 0.8400 . ?
N1 C4 1.377(7) . ?
N1 C1 1.382(8) . ?
N2 C9 1.346(8) . ?
N2 C6 1.372(7) . ?
N3 C10 1.312(8) . ?
N3 C11 1.394(7) . ?
N4 C17 1.334(8) . ?
N4 C16 1.362(7) . ?
N5 C18 1.361(6) . ?
N5 C21 1.366(8) . ?
C1 C22 1.407(8) . ?
C1 C2 1.456(7) . ?
C2 C3 1.353(9) . ?
C2 C23 1.487(9) . ?
C3 C4 1.447(8) . ?
C3 C25 1.505(8) . ?
C4 C5 1.407(9) . ?
C5 C6 1.379(9) . ?
C5 H5 0.9500 . ?
C6 C7 1.467(9) . ?
C7 C8 1.372(10) . ?
C7 C27 1.486(8) . ?
C8 C9 1.449(8) . ?
C8 C30 1.481(10) . ?
C9 C10 1.430(8) . ?
C10 H10 0.9500 . ?
C11 C16 1.420(8) . ?
C11 C12 1.416(9) . ?
C12 C13 1.381(8) . ?
C12 H12 0.9500 . ?
C13 C14 1.423(9) . ?
C14 C15 1.373(9) . ?
C15 C16 1.426(7) . ?
C15 H15 0.9500 . ?
C17 C18 1.418(8) . ?
C17 H17 0.9500 . ?
C18 C19 1.442(8) . ?
C19 C20 1.387(9) . ?
C19 C33 1.502(8) . ?
C20 C21 1.433(8) . ?
C20 C34 1.526(9) . ?
C21 C22 1.404(7) . ?
C22 H22 0.9500 . ?
C23 C24 1.539(9) . ?
C23 H23A 0.9900 . ?
C23 H23B 0.9900 . ?
C24 H24A 0.9800 . ?
C24 H24B 0.9800 . ?
C24 H24C 0.9800 . ?
C25 C26 1.525(9) . ?
C25 H25A 0.9900 . ?
C25 H25B 0.9900 . ?
C26 H26A 0.9800 . ?
C26 H26B 0.9800 . ?
C26 H26C 0.9800 . ?
C27 C28 1.548(9) . ?
C27 H27A 0.9900 . ?
C27 H27B 0.9900 . ?
C28 C29 1.500(9) . ?
C28 H28A 0.9900 . ?
C28 H28B 0.9900 . ?
C29 H29A 0.9900 . ?
C29 H29B 0.9900 . ?
C30 H30A 0.9800 . ?
C30 H30B 0.9800 . ?
C30 H30C 0.9800 . ?
C31 H31A 0.9800 . ?
C31 H31B 0.9800 . ?
C31 H31C 0.9800 . ?
C32 H32A 0.9800 . ?
C32 H32B 0.9800 . ?
C32 H32C 0.9800 . ?
C33 H33A 0.9800 . ?
C33 H33B 0.9800 . ?
C33 H33C 0.9800 . ?
C34 C35 1.549(9) . ?
C34 H34A 0.9900 . ?
C34 H34B 0.9900 . ?
C35 C36 1.489(8) . ?
C35 H35A 0.9900 . ?
C35 H35B 0.9900 . ?
C36 O3 1.4484 . ?
C36 H36A 0.9900 . ?
C36 H36B 0.9900 . ?
O3 H3 0.8400 . ?

loop_
_geom_torsion_atom_site_label_1
_geom_torsion_atom_site_label_2
_geom_torsion_atom_site_label_3
_geom_torsion_atom_site_label_4
_geom_torsion
_geom_torsion_site_symmetry_1
_geom_torsion_site_symmetry_2
_geom_torsion_site_symmetry_3
_geom_torsion_site_symmetry_4
_geom_torsion_publ_flag
O1W Bi1 N1 C4 -100.0(4) . . . . ?
N2 Bi1 N1 C4 -18.8(4) . . . . ?
N5 Bi1 N1 C4 -179.2(4) . . . . ?
N3 Bi1 N1 C4 -42.3(5) . . . . ?
N4 Bi1 N1 C4 -156.3(4) . . . . ?
O1W Bi1 N1 C1 96.3(4) . . . . ?
N2 Bi1 N1 C1 177.5(4) . . . . ?
N5 Bi1 N1 C1 17.0(4) . . . . ?
N3 Bi1 N1 C1 153.9(4) . . . . ?
N4 Bi1 N1 C1 40.0(5) . . . . ?
O1W Bi1 N2 C9 -95.5(4) . . . . ?
N5 Bi1 N2 C9 -140.2(4) . . . . ?
N1 Bi1 N2 C9 -178.4(4) . . . . ?
N3 Bi1 N2 C9 -14.2(4) . . . . ?
N4 Bi1 N2 C9 -31.1(5) . . . . ?
O1W Bi1 N2 C6 106.6(5) . . . . ?
N5 Bi1 N2 C6 61.8(6) . . . . ?
N1 Bi1 N2 C6 23.6(5) . . . . ?
N3 Bi1 N2 C6 -172.2(6) . . . . ?
N4 Bi1 N2 C6 171.0(5) . . . . ?
O1W Bi1 N3 C10 96.0(4) . . . . ?
N2 Bi1 N3 C10 12.3(4) . . . . ?
N5 Bi1 N3 C10 159.3(4) . . . . ?
N1 Bi1 N3 C10 37.5(5) . . . . ?
N4 Bi1 N3 C10 177.6(5) . . . . ?
O1W Bi1 N3 C11 -94.9(4) . . . . ?
N2 Bi1 N3 C11 -178.6(5) . . . . ?
N5 Bi1 N3 C11 -31.6(5) . . . . ?
N1 Bi1 N3 C11 -153.5(4) . . . . ?
N4 Bi1 N3 C11 -13.3(4) . . . . ?
O1W Bi1 N4 C17 -92.5(4) . . . . ?
N2 Bi1 N4 C17 -157.9(4) . . . . ?
N5 Bi1 N4 C17 -10.8(4) . . . . ?
N1 Bi1 N4 C17 -35.1(5) . . . . ?
N3 Bi1 N4 C17 -175.3(5) . . . . ?
O1W Bi1 N4 C16 96.3(4) . . . . ?
N2 Bi1 N4 C16 30.9(5) . . . . ?
N5 Bi1 N4 C16 178.0(4) . . . . ?
N1 Bi1 N4 C16 153.7(4) . . . . ?
N3 Bi1 N4 C16 13.5(4) . . . . ?
O1W Bi1 N5 C18 93.3(4) . . . . ?
N2 Bi1 N5 C18 138.4(4) . . . . ?
N1 Bi1 N5 C18 176.7(4) . . . . ?
N3 Bi1 N5 C18 29.8(5) . . . . ?
N4 Bi1 N5 C18 12.1(4) . . . . ?
O1W Bi1 N5 C21 -101.6(5) . . . . ?
N2 Bi1 N5 C21 -56.4(6) . . . . ?
N1 Bi1 N5 C21 -18.2(5) . . . . ?
N3 Bi1 N5 C21 -165.1(5) . . . . ?
N4 Bi1 N5 C21 177.2(6) . . . . ?
C4 N1 C1 C22 178.9(5) . . . . ?
Bi1 N1 C1 C22 -14.6(8) . . . . ?
C4 N1 C1 C2 0.8(6) . . . . ?
Bi1 N1 C1 C2 167.4(3) . . . . ?
N1 C1 C2 C3 -1.1(6) . . . . ?
C22 C1 C2 C3 -179.3(5) . . . . ?
N1 C1 C2 C23 -178.8(5) . . . . ?
C22 C1 C2 C23 3.1(9) . . . . ?
C1 C2 C3 C4 0.9(6) . . . . ?
C23 C2 C3 C4 178.4(6) . . . . ?
C1 C2 C3 C25 -179.5(6) . . . . ?
C23 C2 C3 C25 -1.9(10) . . . . ?
C1 N1 C4 C5 177.8(5) . . . . ?
Bi1 N1 C4 C5 11.2(8) . . . . ?
C1 N1 C4 C3 -0.3(6) . . . . ?
Bi1 N1 C4 C3 -166.9(4) . . . . ?
C2 C3 C4 N1 -0.4(6) . . . . ?
C25 C3 C4 N1 180.0(5) . . . . ?
C2 C3 C4 C5 -178.6(5) . . . . ?
C25 C3 C4 C5 1.8(9) . . . . ?
N1 C4 C5 C6 4.4(10) . . . . ?
C3 C4 C5 C6 -177.7(6) . . . . ?
C9 N2 C6 C5 -179.8(6) . . . . ?
Bi1 N2 C6 C5 -20.0(9) . . . . ?
C9 N2 C6 C7 -0.6(7) . . . . ?
Bi1 N2 C6 C7 159.3(4) . . . . ?
C4 C5 C6 N2 -0.6(10) . . . . ?
C4 C5 C6 C7 -179.6(6) . . . . ?
N2 C6 C7 C8 0.4(7) . . . . ?
C5 C6 C7 C8 179.6(6) . . . . ?
N2 C6 C7 C27 -177.4(6) . . . . ?
C5 C6 C7 C27 1.8(10) . . . . ?
C6 C7 C8 C9 -0.1(7) . . . . ?
C27 C7 C8 C9 177.7(6) . . . . ?
C6 C7 C8 C30 -179.3(7) . . . . ?
C27 C7 C8 C30 -1.5(11) . . . . ?
C6 N2 C9 C10 178.3(5) . . . . ?
Bi1 N2 C9 C10 15.7(7) . . . . ?
C6 N2 C9 C8 0.5(7) . . . . ?
Bi1 N2 C9 C8 -162.1(4) . . . . ?
C7 C8 C9 N2 -0.3(7) . . . . ?
C30 C8 C9 N2 178.9(7) . . . . ?
C7 C8 C9 C10 -177.8(6) . . . . ?
C30 C8 C9 C10 1.4(12) . . . . ?
C11 N3 C10 C9 -178.2(5) . . . . ?
Bi1 N3 C10 C9 -9.5(7) . . . . ?
N2 C9 C10 N3 -3.2(9) . . . . ?
C8 C9 C10 N3 174.1(6) . . . . ?
C10 N3 C11 C16 -179.2(5) . . . . ?
Bi1 N3 C11 C16 12.7(7) . . . . ?
C10 N3 C11 C12 1.4(9) . . . . ?
Bi1 N3 C11 C12 -166.7(4) . . . . ?
N3 C11 C12 C13 179.9(5) . . . . ?
C16 C11 C12 C13 0.5(9) . . . . ?
C31 O1 C13 C12 6.4(9) . . . . ?
C31 O1 C13 C14 -172.9(6) . . . . ?
C11 C12 C13 O1 -179.4(6) . . . . ?
C11 C12 C13 C14 -0.2(9) . . . . ?
C32 O2 C14 C15 -4.6(9) . . . . ?
C32 O2 C14 C13 175.0(5) . . . . ?
O1 C13 C14 C15 178.5(5) . . . . ?
C12 C13 C14 C15 -0.8(9) . . . . ?
O1 C13 C14 O2 -1.2(8) . . . . ?
C12 C13 C14 O2 179.5(5) . . . . ?
O2 C14 C15 C16 -178.9(5) . . . . ?
C13 C14 C15 C16 1.5(9) . . . . ?
C17 N4 C16 C11 176.8(5) . . . . ?
Bi1 N4 C16 C11 -13.0(7) . . . . ?
C17 N4 C16 C15 -3.6(9) . . . . ?
Bi1 N4 C16 C15 166.6(4) . . . . ?
N3 C11 C16 N4 0.3(8) . . . . ?
C12 C11 C16 N4 179.7(5) . . . . ?
N3 C11 C16 C15 -179.3(5) . . . . ?
C12 C11 C16 C15 0.1(8) . . . . ?
C14 C15 C16 N4 179.4(5) . . . . ?
C14 C15 C16 C11 -1.1(8) . . . . ?
C16 N4 C17 C18 179.3(5) . . . . ?
Bi1 N4 C17 C18 8.7(7) . . . . ?
C21 N5 C18 C17 178.0(5) . . . . ?
Bi1 N5 C18 C17 -13.2(7) . . . . ?
C21 N5 C18 C19 -1.1(7) . . . . ?
Bi1 N5 C18 C19 167.8(4) . . . . ?
N4 C17 C18 N5 2.3(8) . . . . ?
N4 C17 C18 C19 -178.9(6) . . . . ?
N5 C18 C19 C20 1.4(7) . . . . ?
C17 C18 C19 C20 -177.5(6) . . . . ?
N5 C18 C19 C33 -179.9(6) . . . . ?
C17 C18 C19 C33 1.2(10) . . . . ?
C18 C19 C20 C21 -1.1(7) . . . . ?
C33 C19 C20 C21 -179.7(6) . . . . ?
C18 C19 C20 C34 -177.3(7) . . . . ?
C33 C19 C20 C34 4.1(12) . . . . ?
C18 N5 C21 C22 -179.3(5) . . . . ?
Bi1 N5 C21 C22 14.3(8) . . . . ?
C18 N5 C21 C20 0.3(6) . . . . ?
Bi1 N5 C21 C20 -166.1(4) . . . . ?
C19 C20 C21 N5 0.5(7) . . . . ?
C34 C20 C21 N5 176.8(6) . . . . ?
C19 C20 C21 C22 -179.9(6) . . . . ?
C34 C20 C21 C22 -3.6(11) . . . . ?
N5 C21 C22 C1 -0.7(9) . . . . ?
C20 C21 C22 C1 179.8(6) . . . . ?
N1 C1 C22 C21 1.8(10) . . . . ?
C2 C1 C22 C21 179.7(5) . . . . ?
C3 C2 C23 C24 -94.0(8) . . . . ?
C1 C2 C23 C24 83.1(8) . . . . ?
C2 C3 C25 C26 96.8(8) . . . . ?
C4 C3 C25 C26 -83.6(8) . . . . ?
C8 C7 C27 C28 -87.4(9) . . . . ?
C6 C7 C27 C28 90.0(8) . . . . ?
C7 C27 C28 C29 -159.2(7) . . . . ?
C27 C28 C29 O4 81.3(10) . . . . ?
C19 C20 C34 C35 105.5(9) . . . . ?
C21 C20 C34 C35 -70.1(10) . . . . ?
C20 C34 C35 C36 175.1(8) . . . . ?
C34 C35 C36 O3 81.7(8) . . . . ?
